data_4104734
loop_
_publ_author_name
'Andrew J. Vetter'
'Ryan D. Rieth'
'William W. Brennessel'
'William D. Jones'

_publ_contact_author_address 'Department of Chemistry, University of Rochester, Rochester, New York 14627'
_publ_contact_author_email jones@chem.rochester.edu
_publ_contact_author_name 'William D. Jones'
_publ_section_title
;
 Selective C-H Activation of Haloalkanes using a
 Rhodiumtrispyrazolylborate Complex
;
_journal_name_full 'Journal of the American Chemical Society'
_journal_page_first 10742
_journal_page_last 10752
_journal_paper_doi 10.1021/ja9002316
_journal_volume 131
_journal_year 2009
_chemical_formula_moiety 'C22 H34 B Cl3 N7 Rh'
_chemical_formula_sum 'C22 H34 B Cl3 N7 Rh'
_chemical_formula_weight 616.63
_chemical_name_common JONAV12
_chemical_name_systematic Tp*Rh(CNneopentyl)(CHCl2)Cl
_space_group_IT_number 14
_symmetry_cell_setting monoclinic
_symmetry_space_group_name_Hall '-P 2yn'
_symmetry_space_group_name_H-M 'P 1 21/n 1'
_atom_sites_solution_hydrogens geom
_atom_sites_solution_primary direct
_atom_sites_solution_secondary difmap
_audit_creation_method SHELXL-97
_cell_angle_alpha 90.00
_cell_angle_beta 109.9000(10)
_cell_angle_gamma 90.00
_cell_formula_units_Z 4
_cell_length_a 9.0905(6)
_cell_length_b 29.6972(17)
_cell_length_c 10.6304(6)
_cell_measurement_reflns_used 7500
_cell_measurement_temperature 100(2)
_cell_measurement_theta_max 30.72
_cell_measurement_theta_min 2.46
_cell_volume 2698.4(3)
_computing_cell_refinement 'Bruker SMART'
_computing_data_collection 'Bruker SMART'
_computing_data_reduction 'Bruker SAINT'
_computing_molecular_graphics 'Bruker SHELXTL'
_computing_publication_material 'Bruker SHELXTL'
_computing_structure_refinement 'SHELXL-97 (Sheldrick, 1997)'
_computing_structure_solution 'SHELXS-97 (Sheldrick, 1990)'
_diffrn_ambient_temperature 100(2)
_diffrn_measured_fraction_theta_full 0.999
_diffrn_measured_fraction_theta_max 0.937
_diffrn_measurement_device_type 'CCD area detector'
_diffrn_measurement_method 'omega scans'
_diffrn_radiation_monochromator graphite
_diffrn_radiation_source 'fine-focus sealed tube'
_diffrn_radiation_type MoK\a
_diffrn_radiation_wavelength 0.71073
_diffrn_reflns_av_R_equivalents 0.0158
_diffrn_reflns_av_sigmaI/netI 0.0111
_diffrn_reflns_limit_h_max 12
_diffrn_reflns_limit_h_min -12
_diffrn_reflns_limit_k_max 42
_diffrn_reflns_limit_k_min -42
_diffrn_reflns_limit_l_max 14
_diffrn_reflns_limit_l_min -15
_diffrn_reflns_number 40947
_diffrn_reflns_theta_full 28.00
_diffrn_reflns_theta_max 31.06
_diffrn_reflns_theta_min 2.15
_exptl_absorpt_coefficient_mu 0.955
_exptl_absorpt_correction_T_max 0.826
_exptl_absorpt_correction_T_min 0.639
_exptl_absorpt_correction_type multi-scan
_exptl_absorpt_process_details 'SADABS, R. Blessing, Acta Cryst. (1995) 33'
_exptl_crystal_colour Yellow
_exptl_crystal_density_diffrn 1.518
_exptl_crystal_description Plate
_exptl_crystal_F_000 1264
_exptl_crystal_size_max 0.50
_exptl_crystal_size_mid 0.40
_exptl_crystal_size_min 0.20
_refine_diff_density_max 0.497
_refine_diff_density_min -0.668
_refine_diff_density_rms 0.069
_refine_ls_extinction_method none
_refine_ls_goodness_of_fit_ref 1.129
_refine_ls_hydrogen_treatment constr
_refine_ls_matrix_type full
_refine_ls_number_parameters 316
_refine_ls_number_reflns 8111
_refine_ls_number_restraints 0
_refine_ls_restrained_S_all 1.129
_refine_ls_R_factor_all 0.0241
_refine_ls_R_factor_gt 0.0228
_refine_ls_shift/su_max 0.002
_refine_ls_shift/su_mean 0.000
_refine_ls_structure_factor_coef Fsqd
_refine_ls_weighting_details 'calc w=1/[\s^2^(Fo^2^)+(0.0220P)^2^+2.2525P] where P=(Fo^2^+2Fc^2^)/3'
_refine_ls_weighting_scheme calc
_refine_ls_wR_factor_gt 0.0571
_refine_ls_wR_factor_ref 0.0576
_reflns_number_gt 7747
_reflns_number_total 8111
_reflns_threshold_expression >2sigma(I)
_cod_data_source_file ja9002316_si_002_3.cif
_cod_data_source_block asd_jonav12
_cod_database_code 4104734

loop_
_symmetry_equiv_pos_as_xyz
'x, y, z'
'-x+1/2, y+1/2, -z+1/2'
'-x, -y, -z'
'x-1/2, -y-1/2, z-1/2'

loop_
_atom_site_label
_atom_site_type_symbol
_atom_site_fract_x
_atom_site_fract_y
_atom_site_fract_z
_atom_site_U_iso_or_equiv
_atom_site_adp_type
_atom_site_occupancy
_atom_site_symmetry_multiplicity
_atom_site_calc_flag
_atom_site_refinement_flags
Rh1 Rh 0.290557(11) 0.136852(3) 0.987605(10) 0.01261(3) Uani 1 1 d .
Cl1 Cl 0.56164(4) 0.151648(12) 1.06886(3) 0.01935(6) Uani 1 1 d .
Cl3 Cl 0.15667(5) 0.112246(14) 1.22540(4) 0.02690(8) Uani 1 1 d .
Cl2 Cl 0.30308(4) 0.200391(13) 1.24844(4) 0.02421(7) Uani 1 1 d .
C2 C 0.25838(15) 0.20044(5) 0.94984(13) 0.0148(2) Uani 1 1 d .
N4 N 0.05308(13) 0.12493(4) 0.90891(11) 0.0141(2) Uani 1 1 d .
N5 N 0.00572(13) 0.08942(4) 0.82148(11) 0.0155(2) Uani 1 1 d .
N3 N 0.22428(13) 0.08598(4) 0.72796(11) 0.0150(2) Uani 1 1 d .
N1 N 0.24279(13) 0.23813(4) 0.92520(12) 0.0167(2) Uani 1 1 d .
N2 N 0.29579(13) 0.12474(4) 0.78906(11) 0.0145(2) Uani 1 1 d .
B1 B 0.12595(18) 0.05817(5) 0.79320(16) 0.0164(3) Uani 1 1 d .
H1B H 0.0710 0.0332 0.7322 0.020 Uiso 1 1 calc R
C8 C 0.43881(18) 0.18919(5) 0.73233(15) 0.0206(3) Uani 1 1 d .
H8A H 0.3594 0.2130 0.7083 0.031 Uiso 1 1 calc R
H8B H 0.5067 0.1923 0.6784 0.031 Uiso 1 1 calc R
H8C H 0.5017 0.1917 0.8274 0.031 Uiso 1 1 calc R
C16 C -0.15262(16) 0.08725(5) 0.77476(14) 0.0175(2) Uani 1 1 d .
C10 C 0.33277(17) 0.11724(5) 0.59245(14) 0.0186(3) Uani 1 1 d .
H10 H 0.3669 0.1228 0.5187 0.022 Uiso 1 1 calc R
C22 C 0.1714(2) -0.04335(5) 0.8864(2) 0.0335(4) Uani 1 1 d .
H22A H 0.0662 -0.0441 0.8923 0.050 Uiso 1 1 calc R
H22B H 0.2258 -0.0716 0.9215 0.050 Uiso 1 1 calc R
H22C H 0.1635 -0.0397 0.7927 0.050 Uiso 1 1 calc R
N6 N 0.32718(14) 0.06688(4) 1.02428(12) 0.0182(2) Uani 1 1 d .
N7 N 0.23395(14) 0.03881(4) 0.92681(12) 0.0175(2) Uani 1 1 d .
C5 C 0.4392(2) 0.30351(6) 1.12081(16) 0.0278(3) Uani 1 1 d .
H5A H 0.3567 0.3129 1.1551 0.042 Uiso 1 1 calc R
H5B H 0.5337 0.3214 1.1637 0.042 Uiso 1 1 calc R
H5C H 0.4625 0.2715 1.1405 0.042 Uiso 1 1 calc R
C17 C -0.24135(18) 0.05271(5) 0.67521(16) 0.0237(3) Uani 1 1 d .
H17A H -0.2091 0.0540 0.5962 0.036 Uiso 1 1 calc R
H17B H -0.3537 0.0589 0.6487 0.036 Uiso 1 1 calc R
H17C H -0.2194 0.0227 0.7156 0.036 Uiso 1 1 calc R
C12 C 0.1796(2) 0.04241(5) 0.51637(15) 0.0236(3) Uani 1 1 d .
H12A H 0.2063 0.0140 0.5660 0.035 Uiso 1 1 calc R
H12B H 0.2236 0.0425 0.4440 0.035 Uiso 1 1 calc R
H12C H 0.0656 0.0454 0.4784 0.035 Uiso 1 1 calc R
C4 C 0.38448(17) 0.31085(5) 0.97021(14) 0.0199(3) Uani 1 1 d .
C6 C 0.3512(2) 0.36078(6) 0.9379(2) 0.0371(4) Uani 1 1 d .
H6A H 0.2678 0.3708 0.9703 0.056 Uiso 1 1 calc R
H6B H 0.3183 0.3652 0.8409 0.056 Uiso 1 1 calc R
H6C H 0.4462 0.3783 0.9818 0.056 Uiso 1 1 calc R
C3 C 0.22927(17) 0.28597(5) 0.90143(16) 0.0228(3) Uani 1 1 d .
H3A H 0.1482 0.2982 0.9349 0.027 Uiso 1 1 calc R
H3B H 0.1949 0.2916 0.8039 0.027 Uiso 1 1 calc R
C1 C 0.29954(17) 0.14443(5) 1.18328(14) 0.0193(3) Uani 1 1 d .
H1A H 0.4022 0.1310 1.2382 0.023 Uiso 1 1 calc R
C14 C -0.07626(16) 0.14518(5) 0.91574(14) 0.0162(2) Uani 1 1 d .
C13 C -0.07679(17) 0.18710(5) 0.99327(15) 0.0210(3) Uani 1 1 d .
H13A H 0.0242 0.1903 1.0654 0.032 Uiso 1 1 calc R
H13B H -0.1605 0.1853 1.0316 0.032 Uiso 1 1 calc R
H13C H -0.0944 0.2132 0.9336 0.032 Uiso 1 1 calc R
C9 C 0.36047(16) 0.14424(5) 0.70643(14) 0.0160(2) Uani 1 1 d .
C20 C 0.37501(19) -0.00480(5) 1.09125(17) 0.0261(3) Uani 1 1 d .
H20 H 0.4190 -0.0305 1.1439 0.031 Uiso 1 1 calc R
C11 C 0.24585(16) 0.08091(5) 0.60890(13) 0.0172(2) Uani 1 1 d .
C19 C 0.41339(18) 0.04006(5) 1.12504(15) 0.0228(3) Uani 1 1 d .
C15 C -0.20835(16) 0.12178(5) 0.83355(14) 0.0186(2) Uani 1 1 d .
H15 H -0.3147 0.1283 0.8209 0.022 Uiso 1 1 calc R
C18 C 0.5294(2) 0.05622(6) 1.25406(17) 0.0323(4) Uani 1 1 d .
H18A H 0.5835 0.0829 1.2373 0.048 Uiso 1 1 calc R
H18B H 0.6058 0.0324 1.2931 0.048 Uiso 1 1 calc R
H18C H 0.4748 0.0640 1.3163 0.048 Uiso 1 1 calc R
C7 C 0.5105(2) 0.29447(6) 0.91568(19) 0.0330(4) Uani 1 1 d .
H7A H 0.6046 0.3130 0.9527 0.049 Uiso 1 1 calc R
H7B H 0.4718 0.2969 0.8179 0.049 Uiso 1 1 calc R
H7C H 0.5359 0.2630 0.9415 0.049 Uiso 1 1 calc R
C21 C 0.26074(19) -0.00469(5) 0.96653(16) 0.0231(3) Uani 1 1 d .

loop_
_atom_site_aniso_label
_atom_site_aniso_U_11
_atom_site_aniso_U_22
_atom_site_aniso_U_33
_atom_site_aniso_U_23
_atom_site_aniso_U_13
_atom_site_aniso_U_12
Rh1 0.01157(5) 0.01419(5) 0.01133(5) -0.00028(3) 0.00293(3) -0.00083(3)
Cl1 0.01257(13) 0.02436(16) 0.01911(14) 0.00042(12) 0.00277(11) -0.00114(11)
Cl3 0.03038(18) 0.03383(19) 0.01813(15) 0.00042(13) 0.01037(14) -0.01085(15)
Cl2 0.02518(17) 0.02999(18) 0.01858(15) -0.00759(13) 0.00890(13) -0.00708(13)
C2 0.0117(5) 0.0202(6) 0.0122(5) -0.0032(4) 0.0034(4) -0.0022(4)
N4 0.0140(5) 0.0143(5) 0.0134(5) -0.0024(4) 0.0039(4) -0.0019(4)
N5 0.0149(5) 0.0148(5) 0.0163(5) -0.0031(4) 0.0047(4) -0.0020(4)
N3 0.0162(5) 0.0135(5) 0.0148(5) -0.0011(4) 0.0047(4) 0.0003(4)
N1 0.0142(5) 0.0178(5) 0.0159(5) -0.0018(4) 0.0025(4) -0.0020(4)
N2 0.0150(5) 0.0137(5) 0.0148(5) -0.0014(4) 0.0049(4) -0.0006(4)
B1 0.0172(6) 0.0138(6) 0.0176(6) -0.0009(5) 0.0053(5) -0.0004(5)
C8 0.0224(6) 0.0196(6) 0.0218(6) -0.0007(5) 0.0103(5) -0.0030(5)
C16 0.0149(6) 0.0189(6) 0.0176(6) -0.0024(5) 0.0041(5) -0.0033(5)
C10 0.0216(6) 0.0197(6) 0.0156(6) 0.0003(5) 0.0080(5) 0.0020(5)
C22 0.0448(10) 0.0152(7) 0.0386(9) 0.0013(6) 0.0118(8) -0.0034(7)
N6 0.0177(5) 0.0169(5) 0.0177(5) 0.0023(4) 0.0030(4) 0.0002(4)
N7 0.0192(5) 0.0141(5) 0.0193(5) 0.0005(4) 0.0067(4) 0.0000(4)
C5 0.0316(8) 0.0289(8) 0.0186(7) -0.0040(6) 0.0027(6) -0.0073(6)
C17 0.0191(6) 0.0257(7) 0.0244(7) -0.0089(6) 0.0050(5) -0.0070(5)
C12 0.0349(8) 0.0180(6) 0.0180(6) -0.0038(5) 0.0090(6) -0.0006(6)
C4 0.0200(6) 0.0164(6) 0.0191(6) -0.0011(5) 0.0011(5) -0.0039(5)
C6 0.0380(10) 0.0168(7) 0.0418(10) 0.0006(7) -0.0055(8) -0.0057(6)
C3 0.0192(6) 0.0153(6) 0.0265(7) 0.0010(5) -0.0016(5) -0.0011(5)
C1 0.0189(6) 0.0228(7) 0.0142(6) 0.0007(5) 0.0029(5) -0.0064(5)
C14 0.0145(6) 0.0183(6) 0.0161(6) -0.0010(5) 0.0056(5) -0.0010(5)
C13 0.0175(6) 0.0227(7) 0.0238(7) -0.0071(5) 0.0084(5) -0.0010(5)
C9 0.0150(6) 0.0173(6) 0.0157(6) 0.0007(5) 0.0052(5) 0.0018(4)
C20 0.0280(8) 0.0201(7) 0.0304(8) 0.0109(6) 0.0104(6) 0.0040(6)
C11 0.0192(6) 0.0171(6) 0.0145(6) -0.0005(5) 0.0048(5) 0.0041(5)
C19 0.0205(6) 0.0243(7) 0.0221(7) 0.0078(5) 0.0053(5) 0.0020(5)
C15 0.0136(6) 0.0209(6) 0.0204(6) -0.0023(5) 0.0048(5) -0.0015(5)
C18 0.0282(8) 0.0329(9) 0.0256(8) 0.0106(7) -0.0040(6) 0.0013(7)
C7 0.0329(9) 0.0344(9) 0.0372(9) -0.0113(7) 0.0192(7) -0.0145(7)
C21 0.0272(7) 0.0160(6) 0.0284(7) 0.0049(5) 0.0125(6) 0.0005(5)

loop_
_atom_type_symbol
_atom_type_description
_atom_type_scat_dispersion_real
_atom_type_scat_dispersion_imag
_atom_type_scat_source
C C 0.0033 0.0016 'International Tables Vol C Tables 4.2.6.8 and 6.1.1.4'
H H 0.0000 0.0000 'International Tables Vol C Tables 4.2.6.8 and 6.1.1.4'
B B 0.0013 0.0007 'International Tables Vol C Tables 4.2.6.8 and 6.1.1.4'
N N 0.0061 0.0033 'International Tables Vol C Tables 4.2.6.8 and 6.1.1.4'
Cl Cl 0.1484 0.1585 'International Tables Vol C Tables 4.2.6.8 and 6.1.1.4'
Rh Rh -1.1178 0.9187 'International Tables Vol C Tables 4.2.6.8 and 6.1.1.4'

loop_
_geom_angle_atom_site_label_1
_geom_angle_atom_site_label_2
_geom_angle_atom_site_label_3
_geom_angle
C2 Rh1 N4 91.15(5)
C2 Rh1 C1 93.10(6)
N4 Rh1 C1 95.98(5)
C2 Rh1 N6 178.48(5)
N4 Rh1 N6 89.05(5)
C1 Rh1 N6 88.37(5)
C2 Rh1 N2 90.68(5)
N4 Rh1 N2 86.74(4)
C1 Rh1 N2 175.29(5)
N6 Rh1 N2 87.83(5)
C2 Rh1 Cl1 87.67(4)
N4 Rh1 Cl1 177.63(3)
C1 Rh1 Cl1 86.14(4)
N6 Rh1 Cl1 92.07(3)
N2 Rh1 Cl1 91.21(3)
N1 C2 Rh1 177.72(12)
C14 N4 N5 107.54(11)
C14 N4 Rh1 135.64(9)
N5 N4 Rh1 116.72(8)
C16 N5 N4 109.48(11)
C16 N5 B1 129.50(12)
N4 N5 B1 120.99(11)
C11 N3 N2 109.87(11)
C11 N3 B1 130.60(12)
N2 N3 B1 119.32(11)
C2 N1 C3 176.86(14)
C9 N2 N3 107.13(11)
C9 N2 Rh1 136.74(9)
N3 N2 Rh1 116.00(8)
N7 B1 N5 108.52(11)
N7 B1 N3 109.26(11)
N5 B1 N3 108.86(11)
N7 B1 H1B 110.1
N5 B1 H1B 110.1
N3 B1 H1B 110.1
C9 C8 H8A 109.5
C9 C8 H8B 109.5
H8A C8 H8B 109.5
C9 C8 H8C 109.5
H8A C8 H8C 109.5
H8B C8 H8C 109.5
N5 C16 C15 107.81(12)
N5 C16 C17 122.76(13)
C15 C16 C17 129.42(13)
C11 C10 C9 106.20(12)
C11 C10 H10 126.9
C9 C10 H10 126.9
C21 C22 H22A 109.5
C21 C22 H22B 109.5
H22A C22 H22B 109.5
C21 C22 H22C 109.5
H22A C22 H22C 109.5
H22B C22 H22C 109.5
C19 N6 N7 106.42(12)
C19 N6 Rh1 137.43(11)
N7 N6 Rh1 115.98(9)
C21 N7 N6 110.12(12)
C21 N7 B1 129.42(13)
N6 N7 B1 120.38(11)
C4 C5 H5A 109.5
C4 C5 H5B 109.5
H5A C5 H5B 109.5
C4 C5 H5C 109.5
H5A C5 H5C 109.5
H5B C5 H5C 109.5
C16 C17 H17A 109.5
C16 C17 H17B 109.5
H17A C17 H17B 109.5
C16 C17 H17C 109.5
H17A C17 H17C 109.5
H17B C17 H17C 109.5
C11 C12 H12A 109.5
C11 C12 H12B 109.5
H12A C12 H12B 109.5
C11 C12 H12C 109.5
H12A C12 H12C 109.5
H12B C12 H12C 109.5
C5 C4 C6 110.12(14)
C5 C4 C7 109.54(14)
C6 C4 C7 109.88(15)
C5 C4 C3 110.46(13)
C6 C4 C3 106.23(13)
C7 C4 C3 110.57(13)
C4 C6 H6A 109.5
C4 C6 H6B 109.5
H6A C6 H6B 109.5
C4 C6 H6C 109.5
H6A C6 H6C 109.5
H6B C6 H6C 109.5
N1 C3 C4 112.35(12)
N1 C3 H3A 109.1
C4 C3 H3A 109.1
N1 C3 H3B 109.1
C4 C3 H3B 109.1
H3A C3 H3B 107.9
Cl3 C1 Cl2 108.49(8)
Cl3 C1 Rh1 114.25(7)
Cl2 C1 Rh1 118.57(7)
Cl3 C1 H1A 104.7
Cl2 C1 H1A 104.7
Rh1 C1 H1A 104.7
N4 C14 C15 108.85(12)
N4 C14 C13 124.73(12)
C15 C14 C13 126.35(13)
C14 C13 H13A 109.5
C14 C13 H13B 109.5
H13A C13 H13B 109.5
C14 C13 H13C 109.5
H13A C13 H13C 109.5
H13B C13 H13C 109.5
N2 C9 C10 109.19(12)
N2 C9 C8 123.51(12)
C10 C9 C8 127.18(13)
C21 C20 C19 106.64(13)
C21 C20 H20 126.7
C19 C20 H20 126.7
N3 C11 C10 107.60(12)
N3 C11 C12 123.12(13)
C10 C11 C12 129.27(13)
N6 C19 C20 109.43(14)
N6 C19 C18 125.12(15)
C20 C19 C18 125.43(14)
C16 C15 C14 106.30(12)
C16 C15 H15 126.8
C14 C15 H15 126.8
C19 C18 H18A 109.5
C19 C18 H18B 109.5
H18A C18 H18B 109.5
C19 C18 H18C 109.5
H18A C18 H18C 109.5
H18B C18 H18C 109.5
C4 C7 H7A 109.5
C4 C7 H7B 109.5
H7A C7 H7B 109.5
C4 C7 H7C 109.5
H7A C7 H7C 109.5
H7B C7 H7C 109.5
N7 C21 C20 107.38(14)
N7 C21 C22 123.33(15)
C20 C21 C22 129.23(14)

loop_
_geom_bond_atom_site_label_1
_geom_bond_atom_site_label_2
_geom_bond_distance
Rh1 C2 1.9321(14)
Rh1 N4 2.0630(11)
Rh1 C1 2.0661(14)
Rh1 N6 2.1196(12)
Rh1 N2 2.1575(11)
Rh1 Cl1 2.3586(4)
Cl3 C1 1.7879(15)
Cl2 C1 1.7966(16)
C2 N1 1.1472(19)
N4 C14 1.3445(17)
N4 N5 1.3744(15)
N5 C16 1.3550(17)
N5 B1 1.5394(19)
N3 C11 1.3535(17)
N3 N2 1.3718(16)
N3 B1 1.5441(19)
N1 C3 1.4410(18)
N2 C9 1.3432(17)
B1 N7 1.5371(19)
B1 H1B 1.0000
C8 C9 1.494(2)
C8 H8A 0.9800
C8 H8B 0.9800
C8 H8C 0.9800
C16 C15 1.384(2)
C16 C17 1.4971(19)
C10 C11 1.383(2)
C10 C9 1.4024(19)
C10 H10 0.9500
C22 C21 1.494(2)
C22 H22A 0.9800
C22 H22B 0.9800
C22 H22C 0.9800
N6 C19 1.3507(18)
N6 N7 1.3744(17)
N7 C21 1.3552(18)
C5 C4 1.522(2)
C5 H5A 0.9800
C5 H5B 0.9800
C5 H5C 0.9800
C17 H17A 0.9800
C17 H17B 0.9800
C17 H17C 0.9800
C12 C11 1.495(2)
C12 H12A 0.9800
C12 H12B 0.9800
C12 H12C 0.9800
C4 C6 1.529(2)
C4 C7 1.529(2)
C4 C3 1.539(2)
C6 H6A 0.9800
C6 H6B 0.9800
C6 H6C 0.9800
C3 H3A 0.9900
C3 H3B 0.9900
C1 H1A 1.0000
C14 C15 1.4050(19)
C14 C13 1.4937(19)
C13 H13A 0.9800
C13 H13B 0.9800
C13 H13C 0.9800
C20 C21 1.378(2)
C20 C19 1.393(2)
C20 H20 0.9500
C19 C18 1.496(2)
C15 H15 0.9500
C18 H18A 0.9800
C18 H18B 0.9800
C18 H18C 0.9800
C7 H7A 0.9800
C7 H7B 0.9800
C7 H7C 0.9800
